data_7055524
loop_
_publ_author_name
'Gao, Xue'
'Song, Jian'
'Sun, Li Xian'
'Xing, Yong Heng'
'Bai, Feng Ying'
'Shi, Zhan'

_publ_section_title
;
 A family of uranium--carboxylic acid hybrid materials: synthesis,
 structure and mixed-dye selective adsorption
;
_journal_issue 7
_journal_name_full 'New J. Chem.'
_journal_page_first 6077
_journal_paper_doi 10.1039/C6NJ00109B
_journal_volume 40
_journal_year 2016
_chemical_formula_sum 'C12 H12 N2 O8 U'
_chemical_formula_weight 550.27
_chemical_name_systematic
; 
 ? 
;
_space_group_IT_number 2
_symmetry_cell_setting triclinic
_symmetry_space_group_name_Hall '-P 1'
_symmetry_space_group_name_H-M 'P -1'
_atom_sites_solution_hydrogens geom
_atom_sites_solution_primary direct
_atom_sites_solution_secondary difmap
_audit_creation_method SHELXL-97
_audit_update_record
;
2016-04-14 deposited with the CCDC.
2016-04-27 downloaded from the CCDC.
;
_cell_angle_alpha 106.5610(10)
_cell_angle_beta 105.8970(10)
_cell_angle_gamma 99.9480(10)
_cell_formula_units_Z 1
_cell_length_a 5.6911(5)
_cell_length_b 7.4024(6)
_cell_length_c 9.8667(8)
_cell_measurement_reflns_used 2366
_cell_measurement_temperature 296(2)
_cell_measurement_theta_max 30.38
_cell_measurement_theta_min 2.29
_cell_volume 368.73(5)
_computing_cell_refinement 'Bruker SMART'
_computing_data_collection 'Bruker SMART'
_computing_data_reduction 'Bruker SAINT'
_computing_molecular_graphics 'Bruker SHELXTL'
_computing_publication_material 'Bruker SHELXTL'
_computing_structure_refinement 'SHELXL-97 (Sheldrick, 1997)'
_computing_structure_solution 'SHELXS-97 (Sheldrick, 1990)'
_diffrn_ambient_temperature 296(2)
_diffrn_measured_fraction_theta_full 0.992
_diffrn_measured_fraction_theta_max 0.992
_diffrn_measurement_device_type 'CCD area detector'
_diffrn_measurement_method 'phi and omega scans'
_diffrn_radiation_monochromator graphite
_diffrn_radiation_source 'fine-focus sealed tube'
_diffrn_radiation_type MoK\a
_diffrn_radiation_wavelength 0.71073
_diffrn_reflns_av_R_equivalents 0.0123
_diffrn_reflns_av_unetI/netI 0.0202
_diffrn_reflns_limit_h_max 4
_diffrn_reflns_limit_h_min -6
_diffrn_reflns_limit_k_max 6
_diffrn_reflns_limit_k_min -8
_diffrn_reflns_limit_l_max 11
_diffrn_reflns_limit_l_min -9
_diffrn_reflns_number 1866
_diffrn_reflns_theta_full 24.98
_diffrn_reflns_theta_max 24.98
_diffrn_reflns_theta_min 2.29
_diffrn_standards_decay_% 0
_diffrn_standards_interval_count 0
_diffrn_standards_interval_time 0
_diffrn_standards_number 0
_exptl_absorpt_coefficient_mu 11.050
_exptl_absorpt_correction_T_max 0.7328
_exptl_absorpt_correction_T_min 0.3506
_exptl_absorpt_correction_type multi-scan
_exptl_absorpt_process_details sadabs
_exptl_crystal_colour yellow
_exptl_crystal_density_diffrn 2.478
_exptl_crystal_density_method 'not measured'
_exptl_crystal_description block
_exptl_crystal_F_000 254
_exptl_crystal_size_max 0.12
_exptl_crystal_size_mid 0.05
_exptl_crystal_size_min 0.03
_refine_diff_density_max 1.249
_refine_diff_density_min -0.926
_refine_diff_density_rms 0.108
_refine_ls_extinction_method none
_refine_ls_goodness_of_fit_ref 1.067
_refine_ls_hydrogen_treatment mixed
_refine_ls_matrix_type full
_refine_ls_number_parameters 106
_refine_ls_number_reflns 1293
_refine_ls_number_restraints 0
_refine_ls_restrained_S_all 1.067
_refine_ls_R_factor_all 0.0167
_refine_ls_R_factor_gt 0.0167
_refine_ls_shift/su_max 0.000
_refine_ls_shift/su_mean 0.000
_refine_ls_structure_factor_coef Fsqd
_refine_ls_weighting_details 'calc w=1/[\s^2^(Fo^2^)+(0.0331P)^2^+0.1414P] where P=(Fo^2^+2Fc^2^)/3'
_refine_ls_weighting_scheme calc
_refine_ls_wR_factor_gt 0.0431
_refine_ls_wR_factor_ref 0.0431
_reflns_number_gt 1293
_reflns_number_total 1293
_reflns_threshold_expression >2sigma(I)
_cod_data_source_file c6nj00109b2.cif
_cod_data_source_block 2
_cod_depositor_comments
;
The following automatic conversions were performed:

'_symmetry_cell_setting' value 'Triclinic' changed to 'triclinic'
according to
/usr/data/users/saulius/crontab/automatic-downloads/rss-feeds/RSC/lib/dictionaries/cif_core.dic
dictionary named 'cif_core.dic' version 2.4.2 from 2011-04-26.

Automatic conversion script
Id: cif_fix_values 4268 2015-11-12 08:31:59Z antanas 

 Adding full bibliography for 7055523--7055526.cif.
;
_cod_original_sg_symbol_H-M P-1
_cod_database_code 7055524

loop_
_symmetry_equiv_pos_as_xyz
'x, y, z'
'-x, -y, -z'

loop_
_atom_site_label
_atom_site_type_symbol
_atom_site_fract_x
_atom_site_fract_y
_atom_site_fract_z
_atom_site_U_iso_or_equiv
_atom_site_adp_type
_atom_site_occupancy
_atom_site_symmetry_multiplicity
_atom_site_calc_flag
_atom_site_refinement_flags
U1 U 0.5000 0.5000 0.5000 0.02420(9) Uani 1 2 d S
C1 C 0.4819(8) 0.3374(6) 0.1952(4) 0.0283(8) Uani 1 1 d .
C2 C 0.4791(8) 0.2558(6) 0.0376(4) 0.0261(8) Uani 1 1 d .
C6 C 0.2656(8) 0.1212(6) -0.0744(5) 0.0296(8) Uani 1 1 d .
H6 H 0.1243 0.0818 -0.0491 0.036 Uiso 1 1 calc R
N1 N 0.2519(7) 0.0445(5) -0.2177(4) 0.0341(8) Uani 1 1 d .
C5 C 0.4563(9) 0.1043(6) -0.2517(5) 0.0348(9) Uani 1 1 d .
H5 H 0.4491 0.0533 -0.3509 0.042 Uiso 1 1 calc R
C3 C 0.6909(8) 0.3144(6) 0.0004(5) 0.0314(8) Uani 1 1 d .
H3 H 0.8384 0.4034 0.0734 0.038 Uiso 1 1 calc R
O1 O 0.3185(6) 0.6590(5) 0.4514(3) 0.0346(6) Uani 1 1 d .
O2 O 0.1216(6) 0.2437(5) 0.4546(3) 0.0385(7) Uani 1 1 d .
H2A H 0.0864 0.2620 0.5349 0.058 Uiso 1 1 d R
H2B H -0.0027 0.2484 0.3856 0.058 Uiso 1 1 d R
O3 O 0.2972(6) 0.2729(5) 0.2322(3) 0.0366(7) Uani 1 1 d .
O4 O 0.6702(6) 0.4731(5) 0.2920(3) 0.0379(7) Uani 1 1 d .
C4 C 0.6776(8) 0.2376(7) -0.1475(5) 0.0347(9) Uani 1 1 d .
H4 H 0.8154 0.2753 -0.1762 0.042 Uiso 1 1 calc R

loop_
_atom_site_aniso_label
_atom_site_aniso_U_11
_atom_site_aniso_U_22
_atom_site_aniso_U_33
_atom_site_aniso_U_23
_atom_site_aniso_U_13
_atom_site_aniso_U_12
U1 0.02291(12) 0.02603(12) 0.01604(12) 0.00042(8) 0.00556(8) 0.00143(8)
C1 0.033(2) 0.0261(18) 0.0192(19) 0.0021(15) 0.0066(16) 0.0048(16)
C2 0.0296(19) 0.0228(17) 0.0220(19) 0.0041(15) 0.0079(15) 0.0054(15)
C6 0.0297(19) 0.0307(19) 0.024(2) 0.0063(16) 0.0109(16) 0.0013(16)
N1 0.0360(19) 0.0327(18) 0.0213(17) 0.0020(14) 0.0073(14) -0.0042(15)
C5 0.046(2) 0.035(2) 0.021(2) 0.0066(17) 0.0138(18) 0.0062(18)
C3 0.029(2) 0.0284(19) 0.027(2) 0.0045(16) 0.0064(16) -0.0012(16)
O1 0.0316(15) 0.0399(16) 0.0290(15) 0.0092(13) 0.0091(12) 0.0082(13)
O2 0.0307(15) 0.0457(18) 0.0202(14) -0.0031(13) 0.0070(12) -0.0086(13)
O3 0.0346(16) 0.0405(16) 0.0232(15) 0.0004(13) 0.0115(13) -0.0028(13)
O4 0.0348(16) 0.0421(17) 0.0211(15) -0.0025(13) 0.0080(13) -0.0025(13)
C4 0.034(2) 0.040(2) 0.031(2) 0.0112(18) 0.0172(18) 0.0028(18)

loop_
_atom_type_symbol
_atom_type_description
_atom_type_scat_dispersion_real
_atom_type_scat_dispersion_imag
_atom_type_scat_source
C C 0.0033 0.0016 'International Tables Vol C Tables 4.2.6.8 and 6.1.1.4'
H H 0.0000 0.0000 'International Tables Vol C Tables 4.2.6.8 and 6.1.1.4'
N N 0.0061 0.0033 'International Tables Vol C Tables 4.2.6.8 and 6.1.1.4'
O O 0.0106 0.0060 'International Tables Vol C Tables 4.2.6.8 and 6.1.1.4'
U U -9.6767 9.6646 'International Tables Vol C Tables 4.2.6.8 and 6.1.1.4'

loop_
_geom_angle_atom_site_label_1
_geom_angle_atom_site_label_2
_geom_angle_atom_site_label_3
_geom_angle
_geom_angle_site_symmetry_1
_geom_angle_site_symmetry_3
O1 U1 O1 179.999(1) 2_666 .
O1 U1 O2 87.20(13) 2_666 .
O1 U1 O2 92.80(13) . .
O1 U1 O2 92.80(13) 2_666 2_666
O1 U1 O2 87.20(13) . 2_666
O2 U1 O2 180.0 . 2_666
O1 U1 O4 93.60(13) 2_666 2_666
O1 U1 O4 86.40(13) . 2_666
O2 U1 O4 62.80(10) . 2_666
O2 U1 O4 117.20(10) 2_666 2_666
O1 U1 O4 86.40(13) 2_666 .
O1 U1 O4 93.60(13) . .
O2 U1 O4 117.20(10) . .
O2 U1 O4 62.80(10) 2_666 .
O4 U1 O4 180.0 2_666 .
O1 U1 O3 87.77(13) 2_666 2_666
O1 U1 O3 92.23(13) . 2_666
O2 U1 O3 114.15(10) . 2_666
O2 U1 O3 65.85(10) 2_666 2_666
O4 U1 O3 52.12(10) 2_666 2_666
O4 U1 O3 127.88(10) . 2_666
O1 U1 O3 92.23(13) 2_666 .
O1 U1 O3 87.76(13) . .
O2 U1 O3 65.85(10) . .
O2 U1 O3 114.15(10) 2_666 .
O4 U1 O3 127.88(10) 2_666 .
O4 U1 O3 52.12(10) . .
O3 U1 O3 180.0 2_666 .
O1 U1 C1 90.92(13) 2_666 2_666
O1 U1 C1 89.08(13) . 2_666
O2 U1 C1 88.42(11) . 2_666
O2 U1 C1 91.58(11) 2_666 2_666
O4 U1 C1 25.98(12) 2_666 2_666
O4 U1 C1 154.02(12) . 2_666
O3 U1 C1 26.14(11) 2_666 2_666
O3 U1 C1 153.86(12) . 2_666
O4 C1 O3 119.8(4) . .
O4 C1 C2 119.4(4) . .
O3 C1 C2 120.8(4) . .
C6 C2 C3 118.6(4) . .
C6 C2 C1 120.8(4) . .
C3 C2 C1 120.7(4) . .
N1 C6 C2 123.3(4) . .
N1 C6 H6 118.4 . .
C2 C6 H6 118.4 . .
C5 N1 C6 117.3(4) . .
N1 C5 C4 123.5(4) . .
N1 C5 H5 118.2 . .
C4 C5 H5 118.2 . .
C4 C3 C2 118.5(4) . .
C4 C3 H3 120.7 . .
C2 C3 H3 120.7 . .
U1 O2 H2A 109.4 . .
U1 O2 H2B 109.4 . .
H2A O2 H2B 109.5 . .
C1 O3 U1 93.2(2) . .
C1 O4 U1 94.8(3) . .
C5 C4 C3 118.8(4) . .
C5 C4 H4 120.6 . .
C3 C4 H4 120.6 . .

loop_
_geom_bond_atom_site_label_1
_geom_bond_atom_site_label_2
_geom_bond_distance
_geom_bond_site_symmetry_2
U1 O1 1.775(3) 2_666
U1 O1 1.775(3) .
U1 O2 2.452(3) .
U1 O2 2.452(3) 2_666
U1 O4 2.472(3) 2_666
U1 O4 2.472(3) .
U1 O3 2.503(3) 2_666
U1 O3 2.503(3) .
U1 C1 2.868(4) 2_666
C1 O4 1.261(5) .
C1 O3 1.266(5) .
C1 C2 1.494(6) .
C2 C6 1.382(6) .
C2 C3 1.389(6) .
C6 N1 1.339(6) .
C6 H6 0.9300 .
N1 C5 1.335(6) .
C5 C4 1.378(7) .
C5 H5 0.9300 .
C3 C4 1.382(6) .
C3 H3 0.9300 .
O2 H2A 0.8500 .
O2 H2B 0.8500 .
C4 H4 0.9300 .

loop_
_geom_torsion_atom_site_label_1
_geom_torsion_atom_site_label_2
_geom_torsion_atom_site_label_3
_geom_torsion_atom_site_label_4
_geom_torsion
_geom_torsion_site_symmetry_1
O4 C1 C2 C6 -173.5(4) .
O3 C1 C2 C6 6.0(6) .
O4 C1 C2 C3 6.2(6) .
O3 C1 C2 C3 -174.3(4) .
C3 C2 C6 N1 -0.3(6) .
C1 C2 C6 N1 179.4(4) .
C2 C6 N1 C5 -0.5(6) .
C6 N1 C5 C4 0.6(7) .
C6 C2 C3 C4 0.9(6) .
C1 C2 C3 C4 -178.8(4) .
O4 C1 O3 U1 -0.6(4) .
C2 C1 O3 U1 179.8(3) .
O1 U1 O3 C1 -83.3(3) 2_666
O1 U1 O3 C1 96.7(3) .
O2 U1 O3 C1 -169.3(3) .
O2 U1 O3 C1 10.7(3) 2_666
O4 U1 O3 C1 -179.6(2) 2_666
O4 U1 O3 C1 0.4(2) .
O3 U1 O3 C1 97(9) 2_666
C1 U1 O3 C1 180.0 2_666
O3 C1 O4 U1 0.6(4) .
C2 C1 O4 U1 -179.8(3) .
O1 U1 O4 C1 95.3(3) 2_666
O1 U1 O4 C1 -84.7(3) .
O2 U1 O4 C1 10.3(3) .
O2 U1 O4 C1 -169.7(3) 2_666
O4 U1 O4 C1 -74(33) 2_666
O3 U1 O4 C1 179.6(2) 2_666
O3 U1 O4 C1 -0.4(2) .
C1 U1 O4 C1 180.0 2_666
N1 C5 C4 C3 0.1(7) .
C2 C3 C4 C5 -0.8(6) .
